data_2222638
loop_
_publ_author_name
'Lv, Lu-Ping'
'Yu, Tie-Ming'
'Yu, Wen-Bo'
'Li, Wei-Wei'
'Hu, Xian-Chao'

_publ_section_title
;
 <i>N</i>'-(3,4-Dimethoxybenzylidene)acetohydrazide
;
_journal_coeditor_code CI2855
_journal_issue 8
_journal_name_full 'Acta Crystallographica Section E'
_journal_page_first o1989
_journal_paper_doi 10.1107/S1600536809027366
_journal_volume 65
_journal_year 2009
_chemical_formula_iupac 'C11 H14 N2 O3'
_chemical_formula_moiety 'C11 H14 N2 O3'
_chemical_formula_sum 'C11 H14 N2 O3'
_chemical_formula_weight 222.24
_chemical_name_systematic
;
<i>N</i>'-(3,4-Dimethoxybenzylidene)acetohydrazide
;
_space_group_IT_number 61
_symmetry_cell_setting orthorhombic
_symmetry_space_group_name_Hall '-P 2ac 2ab'
_symmetry_space_group_name_H-M 'P b c a'
_atom_sites_solution_hydrogens geom
_atom_sites_solution_primary direct
_atom_sites_solution_secondary difmap
_audit_creation_method SHELXL-97
_cell_angle_alpha 90.00
_cell_angle_beta 90.00
_cell_angle_gamma 90.00
_cell_formula_units_Z 8
_cell_length_a 8.794(3)
_cell_length_b 10.920(3)
_cell_length_c 24.418(7)
_cell_measurement_reflns_used 2070
_cell_measurement_temperature 223(2)
_cell_measurement_theta_max 25.0
_cell_measurement_theta_min 1.7
_cell_volume 2344.9(12)
_computing_cell_refinement 'SAINT (Bruker, 2002)'
_computing_data_collection 'SMART (Bruker, 2002)'
_computing_data_reduction 'SAINT (Bruker, 2002)'
_computing_molecular_graphics 'SHELXTL (Sheldrick, 2008)'
_computing_publication_material 'SHELXTL (Sheldrick, 2008)'
_computing_structure_refinement 'SHELXL97 (Sheldrick, 2008)'
_computing_structure_solution 'SHELXS97 (Sheldrick, 2008)'
_diffrn_ambient_temperature 223(2)
_diffrn_measured_fraction_theta_full 1.000
_diffrn_measured_fraction_theta_max 1.000
_diffrn_measurement_device_type 'Bruker SMART CCD area-detector'
_diffrn_measurement_method '\f and \w'
_diffrn_radiation_monochromator graphite
_diffrn_radiation_source 'fine-focus sealed tube'
_diffrn_radiation_type MoK\a
_diffrn_radiation_wavelength 0.71073
_diffrn_reflns_av_R_equivalents 0.0344
_diffrn_reflns_av_sigmaI/netI 0.0254
_diffrn_reflns_limit_h_max 10
_diffrn_reflns_limit_h_min -10
_diffrn_reflns_limit_k_max 12
_diffrn_reflns_limit_k_min -12
_diffrn_reflns_limit_l_max 28
_diffrn_reflns_limit_l_min -27
_diffrn_reflns_number 11332
_diffrn_reflns_theta_full 25.00
_diffrn_reflns_theta_max 25.00
_diffrn_reflns_theta_min 1.67
_diffrn_standards_number 0
_exptl_absorpt_coefficient_mu 0.093
_exptl_absorpt_correction_T_max 0.9793
_exptl_absorpt_correction_T_min 0.9770
_exptl_absorpt_correction_type multi-scan
_exptl_absorpt_process_details '(SADABS; Bruker, 2002)'
_exptl_crystal_colour colourless
_exptl_crystal_density_diffrn 1.259
_exptl_crystal_density_method 'not measured'
_exptl_crystal_description Block
_exptl_crystal_F_000 944
_exptl_crystal_size_max 0.24
_exptl_crystal_size_mid 0.21
_exptl_crystal_size_min 0.20
_refine_diff_density_max 0.153
_refine_diff_density_min -0.117
_refine_ls_extinction_coef 0.0113(16)
_refine_ls_extinction_expression Fc^*^=kFc[1+0.001xFc^2^\l^3^/sin(2\q)]^-1/4^
_refine_ls_extinction_method 'SHELXL97 (Sheldrick, 2008)'
_refine_ls_goodness_of_fit_ref 1.101
_refine_ls_hydrogen_treatment constr
_refine_ls_matrix_type full
_refine_ls_number_parameters 149
_refine_ls_number_reflns 2070
_refine_ls_number_restraints 0
_refine_ls_restrained_S_all 1.101
_refine_ls_R_factor_all 0.0567
_refine_ls_R_factor_gt 0.0498
_refine_ls_shift/su_max 0.001
_refine_ls_shift/su_mean 0.000
_refine_ls_structure_factor_coef Fsqd
_refine_ls_weighting_details 'calc w=1/[\s^2^(Fo^2^)+(0.0593P)^2^+0.6946P] where P=(Fo^2^+2Fc^2^)/3'
_refine_ls_weighting_scheme calc
_refine_ls_wR_factor_gt 0.1292
_refine_ls_wR_factor_ref 0.1326
_reflns_number_gt 1819
_reflns_number_total 2070
_reflns_threshold_expression I>2\s(I)
_cod_data_source_file ci2855.cif
_cod_data_source_block I
_cod_depositor_comments
;
The following automatic conversions were performed:
'_symmetry_cell_setting' value 'Orthorhombic' changed to 'orthorhombic'
according to '/home/saulius/struct/CIF-dictionaries/cif_core.dic'
dictionary named 'cif_core.dic' version 2.4.1 from 2010-06-29.

Automatic conversion script
Id: cif_fix_enum 1527 2010-12-29 10:47:43Z saulius 

The following automatic conversions were performed:

'_symmetry_cell_setting' value 'Orthorhombic' changed to
'orthorhombic' according to
/home/saulius/struct/CIF-dictionaries/cif_core.dic dictionary named
'cif_core.dic' version 2.4.1 from 2010-06-29.

Automatic conversion script
Id: cif_fix_values 1715 2011-07-08 13:25:40Z adriana 
;
_cod_original_cell_volume 2345.0(12)
_cod_original_sg_symbol_H-M 'P b c a '
_cod_database_code 2222638
_cod_database_fobs_code 2222638

loop_
_symmetry_equiv_pos_as_xyz
'x, y, z'
'-x+1/2, -y, z+1/2'
'-x, y+1/2, -z+1/2'
'x+1/2, -y+1/2, -z'
'-x, -y, -z'
'x-1/2, y, -z-1/2'
'x, -y-1/2, z-1/2'
'-x-1/2, y-1/2, z'

loop_
_atom_site_type_symbol
_atom_site_label
_atom_site_fract_x
_atom_site_fract_y
_atom_site_fract_z
_atom_site_U_iso_or_equiv
_atom_site_adp_type
_atom_site_calc_flag
_atom_site_refinement_flags
_atom_site_occupancy
_atom_site_disorder_assembly
_atom_site_disorder_group
O O1 -0.00337(17) 0.67057(13) 0.22113(6) 0.0725(5) Uani d . 1 . .
O O2 -0.21387(16) 0.81158(15) 0.18477(6) 0.0738(5) Uani d . 1 . .
O O3 -0.07522(17) 1.32783(14) 0.01901(7) 0.0735(5) Uani d . 1 . .
C C3 -0.0722(2) 0.83356(17) 0.16379(7) 0.0516(5) Uani d . 1 . .
C C7 0.1114(2) 0.93669(17) 0.10716(7) 0.0519(5) Uani d . 1 . .
C C4 0.0432(2) 0.75598(17) 0.18390(8) 0.0537(5) Uani d . 1 . .
C C6 0.2227(2) 0.8587(2) 0.12649(8) 0.0621(5) Uani d . 1 . .
H H6 0.3216 0.8663 0.1135 0.074 Uiso calc R 1 . .
C C8 -0.0381(2) 0.92289(17) 0.12603(7) 0.0507(5) Uani d . 1 . .
H H8 -0.1143 0.9742 0.1130 0.061 Uiso calc R 1 . .
C C10 0.0460(2) 1.29542(18) -0.00180(8) 0.0556(5) Uani d . 1 . .
C C5 0.1896(2) 0.76932(19) 0.16500(9) 0.0625(6) Uani d . 1 . .
H H5 0.2663 0.7184 0.1780 0.075 Uiso calc R 1 . .
C C9 0.1527(2) 1.03131(19) 0.06757(8) 0.0564(5) Uani d . 1 . .
H H9 0.2501 1.0303 0.0528 0.068 Uiso calc R 1 . .
C C11 0.1217(3) 1.3670(2) -0.04662(9) 0.0702(6) Uani d . 1 . .
H H11A 0.0706 1.3517 -0.0807 0.105 Uiso calc R 1 . .
H H11B 0.2261 1.3423 -0.0496 0.105 Uiso calc R 1 . .
H H11C 0.1169 1.4528 -0.0382 0.105 Uiso calc R 1 . .
C C2 -0.3390(2) 0.8771(3) 0.16274(10) 0.0825(7) Uani d . 1 . .
H H2A -0.3234 0.9633 0.1680 0.124 Uiso calc R 1 . .
H H2B -0.4307 0.8524 0.1810 0.124 Uiso calc R 1 . .
H H2C -0.3476 0.8600 0.1243 0.124 Uiso calc R 1 . .
C C1 0.1076(3) 0.5863(2) 0.24102(11) 0.0827(8) Uani d . 1 . .
H H1A 0.1518 0.5429 0.2108 0.124 Uiso calc R 1 . .
H H1B 0.0601 0.5291 0.2655 0.124 Uiso calc R 1 . .
H H1C 0.1857 0.6303 0.2602 0.124 Uiso calc R 1 . .
N N2 0.12042(19) 1.19408(15) 0.01359(6) 0.0569(4) Uani d . 1 . .
H H2 0.2071 1.1778 -0.0010 0.068 Uiso calc R 1 . .
N N1 0.06138(18) 1.11504(14) 0.05240(6) 0.0544(4) Uani d . 1 . .

loop_
_atom_site_aniso_label
_atom_site_aniso_U_11
_atom_site_aniso_U_22
_atom_site_aniso_U_33
_atom_site_aniso_U_12
_atom_site_aniso_U_13
_atom_site_aniso_U_23
O1 0.0779(10) 0.0661(9) 0.0736(10) -0.0030(7) -0.0097(8) 0.0243(8)
O2 0.0572(9) 0.0863(11) 0.0779(10) 0.0039(8) 0.0052(7) 0.0262(8)
O3 0.0634(9) 0.0642(10) 0.0929(11) 0.0057(7) -0.0005(8) 0.0069(8)
C3 0.0533(11) 0.0536(11) 0.0479(10) -0.0003(9) -0.0020(8) -0.0001(8)
C7 0.0581(11) 0.0515(11) 0.0462(10) 0.0034(9) -0.0006(8) -0.0017(8)
C4 0.0650(12) 0.0477(10) 0.0486(10) -0.0021(9) -0.0085(9) 0.0030(8)
C6 0.0545(11) 0.0661(13) 0.0656(12) 0.0041(10) 0.0016(10) 0.0063(10)
C8 0.0560(11) 0.0488(10) 0.0473(10) 0.0068(8) -0.0032(8) 0.0010(8)
C10 0.0587(12) 0.0505(11) 0.0576(11) -0.0049(9) -0.0092(9) -0.0037(9)
C5 0.0624(12) 0.0574(12) 0.0679(13) 0.0097(10) -0.0096(10) 0.0071(10)
C9 0.0559(11) 0.0605(12) 0.0529(10) 0.0042(10) 0.0022(9) 0.0027(9)
C11 0.0918(16) 0.0530(12) 0.0659(13) -0.0018(11) -0.0030(12) 0.0071(10)
C2 0.0548(12) 0.1042(19) 0.0886(17) 0.0095(13) 0.0055(12) 0.0167(15)
C1 0.0994(18) 0.0651(14) 0.0836(16) 0.0000(13) -0.0244(14) 0.0224(13)
N2 0.0577(9) 0.0551(10) 0.0578(9) 0.0008(8) 0.0040(8) 0.0078(8)
N1 0.0572(9) 0.0525(9) 0.0536(9) -0.0042(8) 0.0005(7) 0.0052(7)

loop_
_atom_type_symbol
_atom_type_description
_atom_type_scat_dispersion_real
_atom_type_scat_dispersion_imag
_atom_type_scat_source
C C 0.0033 0.0016 'International Tables Vol C Tables 4.2.6.8 and 6.1.1.4'
H H 0.0000 0.0000 'International Tables Vol C Tables 4.2.6.8 and 6.1.1.4'
N N 0.0061 0.0033 'International Tables Vol C Tables 4.2.6.8 and 6.1.1.4'
O O 0.0106 0.0060 'International Tables Vol C Tables 4.2.6.8 and 6.1.1.4'

loop_
_geom_angle_atom_site_label_1
_geom_angle_atom_site_label_2
_geom_angle_atom_site_label_3
_geom_angle_site_symmetry_1
_geom_angle_site_symmetry_3
_geom_angle
_geom_angle_publ_flag
C4 O1 C1 . . 117.52(18) ?
C3 O2 C2 . . 118.41(16) ?
O2 C3 C8 . . 125.05(17) ?
O2 C3 C4 . . 114.81(17) ?
C8 C3 C4 . . 120.14(18) ?
C6 C7 C8 . . 119.11(18) ?
C6 C7 C9 . . 119.09(18) ?
C8 C7 C9 . . 121.80(17) ?
O1 C4 C5 . . 125.20(18) ?
O1 C4 C3 . . 115.24(18) ?
C5 C4 C3 . . 119.55(18) ?
C7 C6 C5 . . 121.14(19) ?
C7 C6 H6 . . 119.4 ?
C5 C6 H6 . . 119.4 ?
C3 C8 C7 . . 120.12(17) ?
C3 C8 H8 . . 119.9 ?
C7 C8 H8 . . 119.9 ?
O3 C10 N2 . . 122.96(19) ?
O3 C10 C11 . . 122.33(19) ?
N2 C10 C11 . . 114.71(19) ?
C4 C5 C6 . . 119.93(19) ?
C4 C5 H5 . . 120.0 ?
C6 C5 H5 . . 120.0 ?
N1 C9 C7 . . 122.97(18) ?
N1 C9 H9 . . 118.5 ?
C7 C9 H9 . . 118.5 ?
C10 C11 H11A . . 109.5 ?
C10 C11 H11B . . 109.5 ?
H11A C11 H11B . . 109.5 ?
C10 C11 H11C . . 109.5 ?
H11A C11 H11C . . 109.5 ?
H11B C11 H11C . . 109.5 ?
O2 C2 H2A . . 109.5 ?
O2 C2 H2B . . 109.5 ?
H2A C2 H2B . . 109.5 ?
O2 C2 H2C . . 109.5 ?
H2A C2 H2C . . 109.5 ?
H2B C2 H2C . . 109.5 ?
O1 C1 H1A . . 109.5 ?
O1 C1 H1B . . 109.5 ?
H1A C1 H1B . . 109.5 ?
O1 C1 H1C . . 109.5 ?
H1A C1 H1C . . 109.5 ?
H1B C1 H1C . . 109.5 ?
C10 N2 N1 . . 121.62(17) ?
C10 N2 H2 . . 119.2 ?
N1 N2 H2 . . 119.2 ?
C9 N1 N2 . . 114.28(17) ?

loop_
_geom_bond_atom_site_label_1
_geom_bond_atom_site_label_2
_geom_bond_site_symmetry_2
_geom_bond_distance
_geom_bond_publ_flag
O1 C4 . 1.365(2) ?
O1 C1 . 1.427(3) ?
O2 C3 . 1.368(2) ?
O2 C2 . 1.419(3) ?
O3 C10 . 1.233(2) ?
C3 C8 . 1.375(3) ?
C3 C4 . 1.410(3) ?
C7 C6 . 1.381(3) ?
C7 C8 . 1.401(3) ?
C7 C9 . 1.461(3) ?
C4 C5 . 1.375(3) ?
C6 C5 . 1.386(3) ?
C6 H6 . 0.93 ?
C8 H8 . 0.93 ?
C10 N2 . 1.340(2) ?
C10 C11 . 1.501(3) ?
C5 H5 . 0.93 ?
C9 N1 . 1.272(2) ?
C9 H9 . 0.93 ?
C11 H11A . 0.96 ?
C11 H11B . 0.96 ?
C11 H11C . 0.96 ?
C2 H2A . 0.96 ?
C2 H2B . 0.96 ?
C2 H2C . 0.96 ?
C1 H1A . 0.96 ?
C1 H1B . 0.96 ?
C1 H1C . 0.96 ?
N2 N1 . 1.383(2) ?
N2 H2 . 0.86 ?

loop_
_geom_hbond_atom_site_label_D
_geom_hbond_atom_site_label_H
_geom_hbond_atom_site_label_A
_geom_hbond_site_symmetry_A
_geom_hbond_distance_DH
_geom_hbond_distance_HA
_geom_hbond_distance_DA
_geom_hbond_angle_DHA
_geom_hbond_publ_flag
N2 H2 O3 4_575 0.86 1.97 2.803(2) 164 yes
C1 H1C O2 6_656 0.96 2.55 3.435(3) 153 yes
C11 H11C O3 5_585 0.96 2.47 3.425(3) 174 yes

loop_
_geom_torsion_atom_site_label_1
_geom_torsion_atom_site_label_2
_geom_torsion_atom_site_label_3
_geom_torsion_atom_site_label_4
_geom_torsion_site_symmetry_1
_geom_torsion_site_symmetry_2
_geom_torsion_site_symmetry_3
_geom_torsion_site_symmetry_4
_geom_torsion
_geom_torsion_publ_flag
C2 O2 C3 C8 . . . . 6.3(3) ?
C2 O2 C3 C4 . . . . -173.8(2) ?
C1 O1 C4 C5 . . . . -1.7(3) ?
C1 O1 C4 C3 . . . . 177.38(18) ?
O2 C3 C4 O1 . . . . 0.1(2) ?
C8 C3 C4 O1 . . . . -179.94(16) ?
O2 C3 C4 C5 . . . . 179.25(18) ?
C8 C3 C4 C5 . . . . -0.8(3) ?
C8 C7 C6 C5 . . . . -1.5(3) ?
C9 C7 C6 C5 . . . . 178.54(18) ?
O2 C3 C8 C7 . . . . -179.67(18) ?
C4 C3 C8 C7 . . . . 0.4(3) ?
C6 C7 C8 C3 . . . . 0.7(3) ?
C9 C7 C8 C3 . . . . -179.28(17) ?
O1 C4 C5 C6 . . . . 179.13(18) ?
C3 C4 C5 C6 . . . . 0.1(3) ?
C7 C6 C5 C4 . . . . 1.1(3) ?
C6 C7 C9 N1 . . . . -171.95(19) ?
C8 C7 C9 N1 . . . . 8.1(3) ?
O3 C10 N2 N1 . . . . 3.4(3) ?
C11 C10 N2 N1 . . . . -176.62(17) ?
C7 C9 N1 N2 . . . . -178.40(17) ?
C10 N2 N1 C9 . . . . -171.88(17) ?

loop_
_cod_related_entry_id
_cod_related_entry_database
_cod_related_entry_code
1 ChemSpider 7913571
